data_4078579
loop_
_publ_author_name
'Dunsford, Jay J.'
'Cavell, Kingsley J.'
'Kariuki, Benson M.'

_publ_section_title
;
 Gold(I) Complexes Bearing Sterically Imposing, Saturated Six- and
 Seven-Membered Expanded Ring N-Heterocyclic Carbene Ligands
;
_journal_issue 11
_journal_name_full Organometallics
_journal_page_first 4118
_journal_paper_doi 10.1021/om300351s
_journal_volume 31
_journal_year 2012
_chemical_formula_moiety 'C28 H40 Au Cl N2, C H Cl3'
_chemical_formula_sum 'C29 H41 Au Cl4 N2'
_chemical_formula_weight 756.40
_chemical_name_systematic
;
 ?
;
_space_group_IT_number 19
_symmetry_cell_setting orthorhombic
_symmetry_space_group_name_Hall 'P 2ac 2ab'
_symmetry_space_group_name_H-M 'P 21 21 21'
_atom_sites_solution_hydrogens geom
_atom_sites_solution_primary direct
_atom_sites_solution_secondary difmap
_audit_creation_method SHELXL-97
_cell_angle_alpha 90.00
_cell_angle_beta 90.00
_cell_angle_gamma 90.00
_cell_formula_units_Z 4
_cell_length_a 10.7004(3)
_cell_length_b 16.5866(4)
_cell_length_c 17.7255(4)
_cell_measurement_reflns_used 6464
_cell_measurement_temperature 150(2)
_cell_measurement_theta_max 27.87
_cell_measurement_theta_min 2.61
_cell_volume 3145.98(14)
_computing_cell_refinement DENZO/SCALEPACK
_computing_data_collection 'cOLLECT,Nonius BV, 1997-2001'
_computing_data_reduction DENZO/SCALEPACK
_computing_structure_refinement SHELXL-97
_computing_structure_solution SHELXs-97
_diffrn_ambient_temperature 150(2)
_diffrn_measured_fraction_theta_full 0.997
_diffrn_measured_fraction_theta_max 0.997
_diffrn_measurement_device_type 'Nonius KappaCCD'
_diffrn_measurement_method 'CCD scans'
_diffrn_radiation_monochromator graphite
_diffrn_radiation_source 'fine-focus sealed tube'
_diffrn_radiation_type MoK\a
_diffrn_radiation_wavelength 0.71073
_diffrn_reflns_av_R_equivalents 0.0001
_diffrn_reflns_av_sigmaI/netI 0.0619
_diffrn_reflns_limit_h_max 14
_diffrn_reflns_limit_h_min -14
_diffrn_reflns_limit_k_max 21
_diffrn_reflns_limit_k_min -21
_diffrn_reflns_limit_l_max 23
_diffrn_reflns_limit_l_min -23
_diffrn_reflns_number 7407
_diffrn_reflns_theta_full 27.87
_diffrn_reflns_theta_max 27.87
_diffrn_reflns_theta_min 2.61
_exptl_absorpt_coefficient_mu 5.036
_exptl_absorpt_correction_T_max 0.5832
_exptl_absorpt_correction_T_min 0.5832
_exptl_absorpt_correction_type empirical
_exptl_absorpt_process_details Denzo/Scalepack
_exptl_crystal_colour colourless
_exptl_crystal_density_diffrn 1.597
_exptl_crystal_density_method 'not measured'
_exptl_crystal_description needle
_exptl_crystal_F_000 1504
_exptl_crystal_size_max 0.12
_exptl_crystal_size_mid 0.12
_exptl_crystal_size_min 0.12
_refine_diff_density_max 1.679
_refine_diff_density_min -1.462
_refine_diff_density_rms 0.161
_refine_ls_abs_structure_details 'Flack H D (1983), Acta Cryst. A39, 876-881'
_refine_ls_abs_structure_Flack -0.007(9)
_refine_ls_extinction_method none
_refine_ls_goodness_of_fit_ref 1.003
_refine_ls_hydrogen_treatment constr
_refine_ls_matrix_type full
_refine_ls_number_parameters 333
_refine_ls_number_reflns 7407
_refine_ls_number_restraints 0
_refine_ls_restrained_S_all 1.003
_refine_ls_R_factor_all 0.0593
_refine_ls_R_factor_gt 0.0463
_refine_ls_shift/su_max 0.014
_refine_ls_shift/su_mean 0.002
_refine_ls_structure_factor_coef Fsqd
_refine_ls_weighting_details 'calc w=1/[\s^2^(Fo^2^)+(0.0525P)^2^+8.4887P] where P=(Fo^2^+2Fc^2^)/3'
_refine_ls_weighting_scheme calc
_refine_ls_wR_factor_gt 0.0985
_refine_ls_wR_factor_ref 0.1068
_reflns_number_gt 6464
_reflns_number_total 7407
_reflns_threshold_expression >2\s(I)
_cod_data_source_file om300351s_si_003.cif
_cod_data_source_block kjc1205
_cod_depositor_comments
;
The following automatic conversions were performed:

'_symmetry_cell_setting' value 'Orthorhombic' changed to
'orthorhombic' according to
/home/saulius/struct/CIF-dictionaries/cif_core.dic dictionary named
'cif_core.dic' version 2.4.1 from 2010-06-29.

Automatic conversion script
Id: cif_fix_values 1891 2012-01-12 08:04:46Z andrius 
;
_cod_original_sg_symbol_H-M P212121
_cod_database_code 4078579

loop_
_symmetry_equiv_pos_as_xyz
'x, y, z'
'-x+1/2, -y, z+1/2'
'x+1/2, -y+1/2, -z'
'-x, y+1/2, -z+1/2'

loop_
_atom_site_label
_atom_site_type_symbol
_atom_site_fract_x
_atom_site_fract_y
_atom_site_fract_z
_atom_site_U_iso_or_equiv
_atom_site_adp_type
_atom_site_occupancy
_atom_site_symmetry_multiplicity
_atom_site_calc_flag
_atom_site_refinement_flags
C1 C 0.8759(7) 0.9453(4) 0.1398(4) 0.0235(13) Uani 1 1 d .
C2 C 0.8641(9) 0.8868(4) 0.2690(4) 0.0295(16) Uani 1 1 d .
H2A H 0.9144 0.8440 0.2933 0.035 Uiso 1 1 calc R
H2B H 0.7757 0.8794 0.2840 0.035 Uiso 1 1 calc R
C3 C 0.9096(9) 0.9684(5) 0.2942(4) 0.042(2) Uani 1 1 d .
H3A H 0.8904 0.9759 0.3484 0.050 Uiso 1 1 calc R
H3B H 1.0014 0.9715 0.2878 0.050 Uiso 1 1 calc R
C4 C 0.8497(7) 1.0330(5) 0.2501(4) 0.0321(17) Uani 1 1 d .
H4A H 0.7596 1.0354 0.2625 0.039 Uiso 1 1 calc R
H4B H 0.8877 1.0856 0.2634 0.039 Uiso 1 1 calc R
C5 C 0.8878(7) 0.8005(4) 0.1552(3) 0.0228(14) Uani 1 1 d .
C6 C 0.7778(7) 0.7597(5) 0.1336(4) 0.0260(16) Uani 1 1 d .
C7 C 0.7922(7) 0.6813(5) 0.1050(4) 0.0291(17) Uani 1 1 d .
H7 H 0.7203 0.6514 0.0905 0.035 Uiso 1 1 calc R
C8 C 0.9087(7) 0.6468(5) 0.0975(4) 0.0316(18) Uani 1 1 d .
H8 H 0.9168 0.5947 0.0759 0.038 Uiso 1 1 calc R
C9 C 1.0139(7) 0.6880(4) 0.1214(4) 0.0231(15) Uani 1 1 d .
H9 H 1.0931 0.6624 0.1179 0.028 Uiso 1 1 calc R
C10 C 1.0069(6) 0.7653(4) 0.1502(4) 0.0207(15) Uani 1 1 d .
C11 C 0.6474(7) 0.7960(4) 0.1426(4) 0.0264(16) Uani 1 1 d .
H11 H 0.6583 0.8520 0.1625 0.032 Uiso 1 1 calc R
C12 C 0.5709(8) 0.7496(5) 0.2002(5) 0.0365(19) Uani 1 1 d .
H12A H 0.4886 0.7748 0.2055 0.055 Uiso 1 1 calc R
H12B H 0.6140 0.7503 0.2490 0.055 Uiso 1 1 calc R
H12C H 0.5608 0.6937 0.1833 0.055 Uiso 1 1 calc R
C13 C 0.5822(7) 0.8028(6) 0.0656(5) 0.039(2) Uani 1 1 d .
H13A H 0.6356 0.8330 0.0307 0.059 Uiso 1 1 calc R
H13B H 0.5024 0.8311 0.0717 0.059 Uiso 1 1 calc R
H13C H 0.5670 0.7487 0.0453 0.059 Uiso 1 1 calc R
C14 C 1.1249(8) 0.8101(4) 0.1741(4) 0.0283(15) Uani 1 1 d .
H14 H 1.0989 0.8630 0.1962 0.034 Uiso 1 1 calc R
C15 C 1.1979(8) 0.7639(6) 0.2346(5) 0.039(2) Uani 1 1 d .
H15A H 1.1414 0.7489 0.2757 0.058 Uiso 1 1 calc R
H15B H 1.2649 0.7982 0.2543 0.058 Uiso 1 1 calc R
H15C H 1.2341 0.7151 0.2124 0.058 Uiso 1 1 calc R
C16 C 1.2066(8) 0.8278(6) 0.1041(5) 0.039(2) Uani 1 1 d .
H16A H 1.2384 0.7769 0.0834 0.059 Uiso 1 1 calc R
H16B H 1.2770 0.8622 0.1187 0.059 Uiso 1 1 calc R
H16C H 1.1563 0.8553 0.0658 0.059 Uiso 1 1 calc R
C17 C 0.8725(8) 1.0885(4) 0.1210(4) 0.0266(14) Uani 1 1 d .
C18 C 0.9876(7) 1.1252(5) 0.1117(4) 0.0293(17) Uani 1 1 d .
C20 C 0.9913(8) 1.1992(5) 0.0726(5) 0.0339(18) Uani 1 1 d .
H20 H 1.0682 1.2273 0.0672 0.041 Uiso 1 1 calc R
C21 C 0.8802(8) 1.2316(4) 0.0414(4) 0.0361(18) Uani 1 1 d .
H21 H 0.8831 1.2796 0.0124 0.043 Uiso 1 1 calc R
C22 C 0.7715(8) 1.1942(5) 0.0530(5) 0.038(2) Uani 1 1 d .
H22 H 0.6973 1.2186 0.0345 0.045 Uiso 1 1 calc R
C23 C 0.7622(8) 1.1213(5) 0.0909(5) 0.0316(18) Uani 1 1 d .
C24 C 1.1093(7) 1.0874(5) 0.1399(5) 0.0364(18) Uani 1 1 d .
H24 H 1.0872 1.0391 0.1710 0.044 Uiso 1 1 calc R
C25 C 1.1814(9) 1.1464(6) 0.1906(5) 0.047(2) Uani 1 1 d .
H25A H 1.2201 1.1883 0.1594 0.071 Uiso 1 1 calc R
H25B H 1.2465 1.1172 0.2183 0.071 Uiso 1 1 calc R
H25C H 1.1236 1.1714 0.2266 0.071 Uiso 1 1 calc R
C26 C 1.1886(8) 1.0587(6) 0.0738(6) 0.047(2) Uani 1 1 d .
H26A H 1.1414 1.0191 0.0443 0.070 Uiso 1 1 calc R
H26B H 1.2654 1.0337 0.0929 0.070 Uiso 1 1 calc R
H26C H 1.2100 1.1047 0.0417 0.070 Uiso 1 1 calc R
C27 C 0.6352(7) 1.0809(5) 0.1003(4) 0.0352(17) Uani 1 1 d .
H27 H 0.6474 1.0311 0.1312 0.042 Uiso 1 1 calc R
C28 C 0.5454(8) 1.1359(6) 0.1425(6) 0.046(2) Uani 1 1 d .
H28A H 0.5273 1.1835 0.1117 0.069 Uiso 1 1 calc R
H28B H 0.5835 1.1528 0.1903 0.069 Uiso 1 1 calc R
H28C H 0.4675 1.1067 0.1529 0.069 Uiso 1 1 calc R
C29 C 0.5809(8) 1.0553(6) 0.0233(6) 0.052(2) Uani 1 1 d .
H29A H 0.5540 1.1033 -0.0046 0.078 Uiso 1 1 calc R
H29B H 0.5091 1.0197 0.0313 0.078 Uiso 1 1 calc R
H29C H 0.6450 1.0267 -0.0057 0.078 Uiso 1 1 calc R
C30 C 1.4193(9) 0.9563(6) 0.3423(6) 0.049(2) Uani 1 1 d .
H30 H 1.4529 1.0070 0.3652 0.059 Uiso 1 1 calc R
N1 N 0.8757(6) 0.8810(3) 0.1863(3) 0.0198(10) Uani 1 1 d .
N2 N 0.8654(6) 1.0179(3) 0.1689(3) 0.0225(12) Uani 1 1 d .
Cl1 Cl 0.8658(2) 0.90748(12) -0.09914(9) 0.0373(5) Uani 1 1 d .
Cl2 Cl 1.2566(3) 0.9533(2) 0.3572(2) 0.0807(10) Uani 1 1 d .
Cl3 Cl 1.4903(3) 0.87456(19) 0.38594(17) 0.0712(8) Uani 1 1 d .
Cl4 Cl 1.4520(3) 0.9570(2) 0.24602(16) 0.0744(9) Uani 1 1 d .
Au1 Au 0.87885(3) 0.927299(16) 0.027715(14) 0.02347(8) Uani 1 1 d .

loop_
_atom_site_aniso_label
_atom_site_aniso_U_11
_atom_site_aniso_U_22
_atom_site_aniso_U_33
_atom_site_aniso_U_23
_atom_site_aniso_U_13
_atom_site_aniso_U_12
C1 0.018(3) 0.020(3) 0.033(3) -0.003(2) 0.006(3) 0.002(3)
C2 0.042(5) 0.028(4) 0.018(3) 0.003(3) 0.001(4) 0.000(4)
C3 0.059(6) 0.042(5) 0.025(4) -0.001(3) -0.007(4) -0.001(4)
C4 0.033(4) 0.034(4) 0.029(4) -0.002(3) 0.002(3) -0.007(3)
C5 0.031(4) 0.018(3) 0.020(3) 0.007(2) 0.002(3) 0.000(3)
C6 0.021(3) 0.028(4) 0.029(4) 0.001(3) 0.004(3) -0.001(3)
C7 0.031(4) 0.024(4) 0.032(4) 0.004(3) -0.001(3) -0.009(3)
C8 0.032(4) 0.026(4) 0.036(4) 0.007(3) 0.002(3) -0.002(3)
C9 0.024(4) 0.019(4) 0.027(4) 0.003(3) -0.002(3) 0.004(3)
C10 0.025(4) 0.021(4) 0.015(3) 0.004(3) 0.002(3) -0.001(3)
C11 0.024(4) 0.027(4) 0.028(3) 0.000(3) -0.001(3) -0.001(3)
C12 0.029(4) 0.042(5) 0.039(5) 0.006(4) 0.009(4) -0.003(4)
C13 0.022(4) 0.056(6) 0.039(5) 0.008(4) -0.001(3) 0.001(4)
C14 0.023(3) 0.029(4) 0.032(4) -0.005(3) 0.001(4) -0.003(4)
C15 0.031(4) 0.048(5) 0.037(5) 0.006(4) -0.009(4) 0.000(4)
C16 0.027(4) 0.044(5) 0.047(5) 0.007(4) 0.002(4) -0.007(4)
C17 0.033(4) 0.020(3) 0.027(3) 0.000(2) 0.004(4) 0.002(3)
C18 0.031(4) 0.030(4) 0.027(4) 0.000(3) 0.004(3) 0.004(3)
C20 0.038(4) 0.024(4) 0.039(4) 0.003(3) 0.011(4) -0.006(3)
C21 0.032(4) 0.033(4) 0.044(4) 0.033(3) 0.012(4) 0.009(4)
C22 0.035(4) 0.038(5) 0.041(5) 0.012(4) -0.002(4) 0.005(4)
C23 0.035(4) 0.020(4) 0.040(5) -0.007(3) 0.001(4) 0.004(3)
C24 0.025(4) 0.045(5) 0.039(4) -0.001(4) 0.002(4) -0.005(4)
C25 0.042(5) 0.053(6) 0.046(5) -0.019(5) -0.003(4) 0.000(4)
C26 0.035(5) 0.047(6) 0.058(6) -0.011(5) -0.001(4) 0.002(4)
C27 0.029(4) 0.034(4) 0.043(4) 0.006(3) 0.002(4) 0.007(4)
C28 0.036(5) 0.045(5) 0.058(6) -0.005(5) 0.011(4) -0.002(4)
C29 0.043(5) 0.063(7) 0.050(5) -0.007(5) -0.006(5) 0.007(4)
C30 0.052(6) 0.041(5) 0.055(6) -0.008(4) -0.007(5) -0.001(4)
N1 0.017(2) 0.020(3) 0.022(2) -0.004(2) 0.003(3) 0.000(3)
N2 0.027(3) 0.018(3) 0.022(3) -0.001(2) 0.004(3) 0.002(3)
Cl1 0.0434(11) 0.0445(11) 0.0239(8) 0.0039(7) -0.0004(9) -0.0026(10)
Cl2 0.0530(16) 0.091(3) 0.099(2) -0.028(2) -0.0050(17) 0.0118(16)
Cl3 0.086(2) 0.0600(18) 0.0676(18) 0.0168(14) 0.0037(16) 0.0191(16)
Cl4 0.099(2) 0.0712(19) 0.0527(15) 0.0134(14) 0.0028(16) -0.0073(17)
Au1 0.02482(12) 0.02357(13) 0.02203(12) -0.00003(11) 0.00034(13) -0.00062(13)

loop_
_atom_type_symbol
_atom_type_description
_atom_type_scat_dispersion_real
_atom_type_scat_dispersion_imag
_atom_type_scat_source
C C 0.0033 0.0016 'International Tables Vol C Tables 4.2.6.8 and 6.1.1.4'
H H 0.0000 0.0000 'International Tables Vol C Tables 4.2.6.8 and 6.1.1.4'
N N 0.0061 0.0033 'International Tables Vol C Tables 4.2.6.8 and 6.1.1.4'
Cl Cl 0.1484 0.1585 'International Tables Vol C Tables 4.2.6.8 and 6.1.1.4'
Au Au -2.0133 8.8022 'International Tables Vol C Tables 4.2.6.8 and 6.1.1.4'

loop_
_geom_angle_atom_site_label_1
_geom_angle_atom_site_label_2
_geom_angle_atom_site_label_3
_geom_angle
N2 C1 N1 118.9(6)
N2 C1 Au1 121.7(5)
N1 C1 Au1 119.2(4)
N1 C2 C3 109.1(6)
C4 C3 C2 110.8(7)
N2 C4 C3 110.2(6)
C10 C5 C6 122.7(6)
C10 C5 N1 119.1(6)
C6 C5 N1 118.1(7)
C5 C6 C7 116.8(7)
C5 C6 C11 123.0(6)
C7 C6 C11 120.2(7)
C8 C7 C6 121.2(7)
C7 C8 C9 120.2(7)
C8 C9 C10 121.8(7)
C9 C10 C5 117.2(6)
C9 C10 C14 120.7(6)
C5 C10 C14 122.1(6)
C12 C11 C6 111.3(6)
C12 C11 C13 112.9(7)
C6 C11 C13 110.5(6)
C10 C14 C16 109.8(6)
C10 C14 C15 111.9(6)
C16 C14 C15 111.6(7)
C18 C17 C23 122.1(6)
C18 C17 N2 118.2(7)
C23 C17 N2 119.4(7)
C17 C18 C20 117.8(7)
C17 C18 C24 122.6(7)
C20 C18 C24 119.5(7)
C18 C20 C21 119.8(7)
C22 C21 C20 119.7(6)
C21 C22 C23 122.9(8)
C22 C23 C17 117.5(7)
C22 C23 C27 120.0(7)
C17 C23 C27 122.5(7)
C26 C24 C25 111.7(7)
C26 C24 C18 110.6(7)
C25 C24 C18 110.9(7)
C28 C27 C23 110.7(7)
C28 C27 C29 111.2(7)
C23 C27 C29 111.1(7)
Cl3 C30 Cl4 110.7(6)
Cl3 C30 Cl2 110.1(6)
Cl4 C30 Cl2 110.2(5)
C1 N1 C5 119.6(5)
C1 N1 C2 123.8(5)
C5 N1 C2 116.5(5)
C1 N2 C17 120.3(5)
C1 N2 C4 123.4(6)
C17 N2 C4 116.3(5)
C1 Au1 Cl1 175.6(2)

loop_
_geom_bond_atom_site_label_1
_geom_bond_atom_site_label_2
_geom_bond_distance
C1 N2 1.316(8)
C1 N1 1.349(8)
C1 Au1 2.009(6)
C2 N1 1.473(8)
C2 C3 1.506(11)
C3 C4 1.473(12)
C4 N2 1.470(9)
C5 C10 1.405(10)
C5 C6 1.410(10)
C5 N1 1.450(8)
C6 C7 1.405(11)
C6 C11 1.528(10)
C7 C8 1.378(11)
C8 C9 1.382(10)
C9 C10 1.383(10)
C10 C14 1.525(10)
C11 C12 1.518(10)
C11 C13 1.538(11)
C14 C16 1.546(11)
C14 C15 1.531(11)
C17 C18 1.383(11)
C17 C23 1.406(11)
C17 N2 1.447(8)
C18 C20 1.411(11)
C18 C24 1.530(11)
C20 C21 1.416(11)
C21 C22 1.334(11)
C22 C23 1.386(11)
C23 C27 1.524(11)
C24 C26 1.523(12)
C24 C25 1.537(12)
C27 C28 1.522(11)
C27 C29 1.543(12)
C30 Cl3 1.736(10)
C30 Cl4 1.743(10)
C30 Cl2 1.761(11)
Cl1 Au1 2.2768(17)

loop_
_cod_related_entry_id
_cod_related_entry_database
_cod_related_entry_code
1 ChemSpider 30659839
